data_4513064
loop_
_publ_author_name
'Timokhin, Ivan'
'Pettinari, Claudio'
'Marchetti, Fabio'
'Pettinari, Riccardo'
'Condello, Francesca'
'Galli, Simona'
'Alegria, Elisabete C. B. A.'
'Martins, Lu\'isa M. D. R. S.'
'Pombeiro, Armando J. L.'

_publ_section_title
;
 Novel Coordination Polymers with (Pyrazolato)-Based Tectons: Catalytic
 Activity in the Peroxidative Oxidation of Alcohols and Cyclohexane
;
_journal_issue 5
_journal_name_full 'Crystal Growth &amp; Design'
_journal_page_first 2303
_journal_paper_doi 10.1021/acs.cgd.5b00083
_journal_volume 15
_journal_year 2015
_chemical_formula_moiety 'C7 H6 Co N4'
_chemical_formula_structural 'Co (C7 H6 N4)'
_chemical_formula_sum 'C7 H6 Co N4'
_chemical_formula_weight 205.09
_chemical_name_systematic
;
catena-(bis(4-pyrazolato)methane)-co(ii)
;
_space_group_crystal_system monoclinic
_space_group_IT_number 15
_space_group_name_H-M_alt 'C 1 2/c 1'
_symmetry_space_group_name_Hall '-C 2yc'
_symmetry_space_group_name_H-M 'C 1 2/c 1'
_cell_angle_alpha 90
_cell_angle_beta 117.7923(38)
_cell_angle_gamma 90
_cell_formula_units_Z 4
_cell_length_a 9.57312(71)
_cell_length_b 14.3834(11)
_cell_length_c 7.09450(52)
_cell_measurement_temperature 298
_cell_volume 864.18(12)
_computing_cell_refinement TOPAS-R
_computing_data_collection 'Bruker D8 Commander'
_computing_structure_refinement TOPAS-R
_computing_structure_solution TOPAS-R
_diffrn_ambient_temperature 298
_diffrn_detector_type 'Bruker Lynxeye linear PSD'
_diffrn_measurement_device_type 'Bruker AXS D8 Advance'
_diffrn_radiation_monochromator 'Nickel filter'
_diffrn_radiation_wavelength 'CuK\a~1~ 1.54056 CuK\a~2~ 1.54439'
_diffrn_source_target Cu
_diffrn_source_type 'sealed X-ray tube'
_exptl_crystal_density_diffrn 1.58
_exptl_crystal_density_method 'not measured'
_exptl_crystal_F_000 412
_pd_char_colour blue
_pd_instr_location ' ?'
_pd_meas_2theta_range_inc 0.02
_pd_meas_2theta_range_max 105
_pd_meas_2theta_range_min 5
_pd_meas_number_of_points 5001
_pd_meas_scan_method step
_pd_proc_2theta_range_inc 0.02
_pd_proc_2theta_range_max 105
_pd_proc_2theta_range_min 10.5
_pd_proc_ls_background_function 'Chebychev polynomial'
_pd_proc_ls_profile_function 'fundamental parameters approach'
_pd_proc_ls_prof_R_factor 0.016
_pd_proc_ls_prof_wR_expected 0.013
_pd_proc_ls_prof_wR_factor 0.022
_pd_spec_mounting
;
 packed powder pellet
;
_pd_spec_mount_mode reflection
_pd_spec_shape flat_sheet
_pd_spec_size_axial 5
_pd_spec_size_equat 5
_pd_spec_size_thick 0.05
_refine_ls_extinction_method none
_refine_ls_matrix_type fullcycle
_refine_ls_number_parameters 32
_refine_ls_number_restraints 0
_refine_ls_shift/su_max .01
_refine_ls_structure_factor_coef Inet
_refine_ls_weighting_details 'w = 1/[Y~i~]'
_refine_ls_weighting_scheme calc
_cod_data_source_file cg5b00083_si_006.cif
_cod_data_source_block
;
;
_cod_depositor_comments
;
The following automatic conversions were performed:

'_refine_ls_weighting_scheme' value '1/[Y~i~]' was changed to 'calc'.
New tag '_refine_ls_weighting_details' was created. The value of the
new tag was set to 'w = 1/[Y~i~]'.

Automatic conversion script
Id: cif_fix_values 3271 2015-04-21 07:52:19Z andrius 
;
_cod_original_cell_volume 864.18(11)
_cod_database_code 4513064

loop_
_symmetry_equiv_pos_as_xyz
'-x, -y, -z'
'-x, y, -z+1/2'
'-x+1/2, -y+1/2, -z'
'-x+1/2, y+1/2, -z+1/2'
'x, -y, z+1/2'
'x, y, z'
'x+1/2, -y+1/2, z+1/2'
'x+1/2, y+1/2, z'

loop_
_atom_site_label
_atom_site_type_symbol
_atom_site_symmetry_multiplicity
_atom_site_fract_x
_atom_site_fract_y
_atom_site_fract_z
_atom_site_occupancy
_atom_site_B_iso_or_equiv
Co Co 4 0 0.48014(26) 0.25 1 6.61(60)
C1 C 4 0 -0.2044883 0.25 1 8.61(60)
C2 C 8 -0.1509169 -0.1507885 0.1749429 1 8.61(60)
C3 C 8 -0.2191417 -0.09713787 -0.003201398 1 8.61(60)
H3 H 8 -0.1795851 -0.08709145 -0.1019521 1 8.61(60)
N1 N 8 -0.353937 -0.06039463 -0.015156 1 8.61(60)
N2 N 8 -0.3690203 -0.09133665 0.1555999 1 8.61(60)
C4 C 8 -0.243547 -0.1472031 0.2730875 1 8.61(60)
H4 H 8 -0.2240314 -0.1782688 0.4012172 1 8.61(60)
H1 H 8 0.01117 -0.236 0.39658 1 8.61(60)

loop_
_atom_type_symbol
_atom_type_description
_atom_type_scat_source
C C 'International Tables for Crystallography (Vol. IV)'
H H 'International Tables for Crystallography (Vol. IV)'
Co Co 'International Tables for Crystallography (Vol. IV)'
N N 'International Tables for Crystallography (Vol. IV)'

loop_
_diffrn_radiation_type
'Cu K\a'
